data_7719377
loop_
_publ_author_name
'Chleb&#xed;k, Richard'
'Kert&#xe9;sz, Erik'
'Erben, Milan'
'R&#x16f;&#x17e;i&#x10d;ka, Ale&#x161;'
'Jambor, Roman'
'Benk&#x151;, Zolt&#xe1;n'
'Dost&#xe1;l, Libor'

_publ_section_title
;
 Remarkable coordination variability of the P,C,P-pincer ligand in
 organotin(IV) compounds - a promising outlook for other p-block elements.
;
_journal_issue 40
_journal_name_full 'Dalton transactions (Cambridge, England : 2003)'
_journal_page_first 15093
_journal_page_last 15106
_journal_paper_doi 10.1039/d5dt01873k
_journal_volume 54
_journal_year 2025
_chemical_formula_moiety 'C32 H12 B F24, C34 H52 B O2 P2 Sn, 0.25(C H2 Cl2)'
_chemical_formula_sum 'C66.25 H64.5 B2 Cl0.5 F24 O2 P2 Sn'
_chemical_formula_weight 1568.65
_space_group_crystal_system monoclinic
_space_group_IT_number 14
_space_group_name_Hall '-P 2yn'
_space_group_name_H-M_alt 'P 1 21/n 1'
_atom_sites_solution_hydrogens mixed
_audit_creation_method 'APEX4 v2022.10-0'
_audit_update_record
;
2025-07-02 deposited with the CCDC.	2025-09-05 downloaded from the CCDC.
;
_cell_angle_alpha 90
_cell_angle_beta 100.1260(10)
_cell_angle_gamma 90
_cell_formula_units_Z 4
_cell_length_a 14.8270(2)
_cell_length_b 13.0058(2)
_cell_length_c 36.9622(7)
_cell_measurement_reflns_used 192820
_cell_measurement_temperature 150(2)
_cell_measurement_theta_max 28
_cell_measurement_theta_min 1
_cell_volume 7016.7(2)
_computing_cell_refinement 'APEX4 v2022.10-0 (Bruker AXS)'
_computing_data_collection 'Bruker Instrument Service vV6.2.3'
_computing_data_reduction 'SAINT V8.37A (Bruker AXS Inc., 2015)'
_computing_molecular_graphics 'Platon (Spek, 2009)'
_computing_publication_material 'Platon (Spek, 2009)'
_computing_structure_refinement 'SHELXL-2019/1 (Sheldrick, 2019)'
_computing_structure_solution 'XT, VERSION 2014/5'
_diffrn_ambient_temperature 150(2)
_diffrn_detector_area_resol_mean 10.4167
_diffrn_measured_fraction_theta_full 0.988
_diffrn_measured_fraction_theta_max 0.991
_diffrn_measurement_device_type 'Bruker D8 - Venture'
_diffrn_measurement_method '\f and \w scans to fill the Ewald sphere'
_diffrn_radiation_type MoK\a
_diffrn_radiation_wavelength 0.71073
_diffrn_reflns_av_R_equivalents 0.0303
_diffrn_reflns_av_unetI/netI 0.0151
_diffrn_reflns_Laue_measured_fraction_full 0.988
_diffrn_reflns_Laue_measured_fraction_max 0.991
_diffrn_reflns_limit_h_max 19
_diffrn_reflns_limit_h_min -19
_diffrn_reflns_limit_k_max 17
_diffrn_reflns_limit_k_min -17
_diffrn_reflns_limit_l_max 49
_diffrn_reflns_limit_l_min -49
_diffrn_reflns_number 189062
_diffrn_reflns_point_group_measured_fraction_full 0.988
_diffrn_reflns_point_group_measured_fraction_max 0.991
_diffrn_reflns_theta_full 25.242
_diffrn_reflns_theta_max 28.297
_diffrn_reflns_theta_min 2.107
_diffrn_source 'sealed X-ray tube'
_exptl_absorpt_coefficient_mu 0.535
_exptl_absorpt_correction_T_max 0.7457
_exptl_absorpt_correction_T_min 0.6568
_exptl_absorpt_correction_type multi-scan
_exptl_absorpt_process_details
;
SADABS-2016/2 - Bruker AXS area detector
scaling and absorption correction
Reference: Krause, L., Herbst-Irmer, R., Sheldrick G.M. & Stalke D.,
 J. Appl. Cryst. 48 (2015) 3-10.
;
_exptl_crystal_colour colourless
_exptl_crystal_density_diffrn 1.485
_exptl_crystal_description block
_exptl_crystal_F_000 3170
_exptl_crystal_size_max 0.594
_exptl_crystal_size_mid 0.401
_exptl_crystal_size_min 0.190
_refine_diff_density_max 2.314
_refine_diff_density_min -1.356
_refine_diff_density_rms 0.108
_refine_ls_extinction_method none
_refine_ls_goodness_of_fit_ref 1.029
_refine_ls_hydrogen_treatment mixed
_refine_ls_matrix_type full
_refine_ls_number_parameters 923
_refine_ls_number_reflns 17286
_refine_ls_number_restraints 906
_refine_ls_restrained_S_all 1.034
_refine_ls_R_factor_all 0.0626
_refine_ls_R_factor_gt 0.0592
_refine_ls_shift/su_max 0.001
_refine_ls_shift/su_mean 0.000
_refine_ls_structure_factor_coef Fsqd
_refine_ls_weighting_details 'w=1/[\s^2^(Fo^2^)+(0.0891P)^2^+18.5234P] where P=(Fo^2^+2Fc^2^)/3'
_refine_ls_weighting_scheme calc
_refine_ls_wR_factor_gt 0.1605
_refine_ls_wR_factor_ref 0.1644
_reflns_Friedel_coverage 0.000
_reflns_number_gt 16084
_reflns_number_total 17286
_reflns_threshold_expression 'I > 2\s(I)'
_cod_data_source_file d5dt01873k2.cif
_cod_data_source_block 1BH3BArF
_cod_depositor_comments 'Adding full bibliography for 7719373--7719382.cif.'
_cod_original_sg_symbol_H-M 'P 21/n'
_cod_original_formula_sum 'C66.25 H64.50 B2 Cl0.50 F24 O2 P2 Sn'
_cod_database_code 7719377
_shelx_shelxl_version_number 2019/1
_shelx_space_group_comment
;
The symmetry employed for this shelxl refinement is uniquely defined
by the following loop, which should always be used as a source of
symmetry information in preference to the above space-group names.
They are only intended as comments.
;
_shelx_estimated_absorpt_t_min 0.742
_shelx_estimated_absorpt_t_max 0.905
_exptl_absorpt_special_details
;
The ratio of minimum to maximum
apparent transmission was 0.881
;

loop_
_space_group_symop_operation_xyz
'x, y, z'
'-x+1/2, y+1/2, -z+1/2'
'-x, -y, -z'
'x-1/2, -y-1/2, z-1/2'

loop_
_atom_site_label
_atom_site_type_symbol
_atom_site_fract_x
_atom_site_fract_y
_atom_site_fract_z
_atom_site_U_iso_or_equiv
_atom_site_adp_type
_atom_site_occupancy
_atom_site_site_symmetry_order
_atom_site_calc_flag
_atom_site_refinement_flags_posn
_atom_site_refinement_flags_adp
_atom_site_refinement_flags_occupancy
_atom_site_disorder_assembly
_atom_site_disorder_group
Sn1 Sn 0.41870(2) 0.19531(2) 0.35037(2) 0.02236(7) Uani 1 1 d . . . . .
Cl1 Cl 0.02190(17) -0.02857(19) 0.46411(6) 0.0570(5) Uani 0.5 1 d . . P . .
P1 P 0.32585(5) 0.18160(6) 0.40310(2) 0.02559(15) Uani 1 1 d . . . . .
P2 P 0.34364(6) 0.21683(7) 0.22111(2) 0.02921(16) Uani 1 1 d . . . . .
F1 F 0.8381(3) 0.3320(2) 0.35588(12) 0.0828(11) Uani 1 1 d . . . . .
F2 F 0.8981(2) 0.3556(2) 0.30790(8) 0.0689(8) Uani 1 1 d . . . . .
F3 F 0.9710(2) 0.3880(2) 0.36111(10) 0.0759(9) Uani 1 1 d . . . . .
F4 F 0.63639(18) 0.6816(3) 0.26411(8) 0.0664(8) Uani 1 1 d . . . . .
F5 F 0.7517(2) 0.6413(3) 0.23847(7) 0.0820(11) Uani 1 1 d . . . . .
F6 F 0.74624(19) 0.7858(2) 0.26444(7) 0.0573(6) Uani 1 1 d . . . . .
F7 F 0.74700(16) 0.45313(17) 0.50684(6) 0.0459(5) Uani 1 1 d . . . . .
F8 F 0.60264(16) 0.4321(2) 0.50015(7) 0.0530(6) Uani 1 1 d . . . . .
F9 F 0.6800(2) 0.35882(16) 0.46333(7) 0.0560(6) Uani 1 1 d . . . . .
C1 C 0.28314(19) 0.2060(2) 0.32053(8) 0.0228(5) Uani 1 1 d . . . . .
F13 F 1.15627(15) 0.7821(2) 0.40374(7) 0.0544(7) Uani 1 1 d . . . . .
F14 F 1.19207(15) 0.6263(2) 0.41930(7) 0.0480(5) Uani 1 1 d . . . . .
F15 F 1.23818(13) 0.74970(19) 0.45619(6) 0.0413(5) Uani 1 1 d . . . . .
F10 F 0.4632(6) 0.7714(7) 0.3852(3) 0.080(2) Uani 0.845(19) 1 d . . P A 1
F11 F 0.4450(5) 0.7635(7) 0.44147(14) 0.082(2) Uani 0.845(19) 1 d . . P A 1
F12 F 0.4035(3) 0.6415(5) 0.4048(3) 0.081(2) Uani 0.845(19) 1 d . . P A 1
F16 F 0.9544(5) 0.7278(6) 0.55490(18) 0.0599(3) Uani 0.468(5) 1 d . . P B 1
F17 F 0.9767(5) 0.5800(5) 0.54627(17) 0.0599(3) Uani 0.468(5) 1 d . . P B 1
F18 F 1.0902(5) 0.7017(6) 0.55945(17) 0.0599(3) Uani 0.468(5) 1 d . . P B 1
F19 F 1.0136(6) 1.0119(7) 0.36721(17) 0.0599(3) Uani 0.486(5) 1 d . . P C 1
F20 F 0.8970(5) 1.0155(6) 0.31795(17) 0.0599(3) Uani 0.486(5) 1 d . . P C 1
F21 F 0.9220(4) 1.1493(5) 0.35336(18) 0.0599(3) Uani 0.486(5) 1 d . . P C 1
F22 F 0.6874(6) 1.0303(6) 0.4729(2) 0.0599(3) Uani 0.423(4) 1 d . . P D 1
F23 F 0.7487(5) 1.1639(6) 0.45563(19) 0.0599(3) Uani 0.423(4) 1 d . . P D 1
F24 F 0.6243(5) 1.1054(6) 0.42390(18) 0.0599(3) Uani 0.423(4) 1 d . . P D 1
F10A F 0.454(3) 0.776(3) 0.3812(12) 0.046(5) Uani 0.155(19) 1 d . . P A 2
F11A F 0.4697(17) 0.8021(19) 0.4325(10) 0.060(5) Uani 0.155(19) 1 d . . P A 2
F12A F 0.4073(17) 0.670(3) 0.4224(9) 0.056(6) Uani 0.155(19) 1 d . . P A 2
F16A F 0.9785(4) 0.7664(5) 0.55364(15) 0.0599(3) Uani 0.532(5) 1 d . . P B 2
F17A F 0.9462(4) 0.6112(5) 0.54830(15) 0.0599(3) Uani 0.532(5) 1 d . . P B 2
F18A F 1.0905(4) 0.6412(5) 0.55716(14) 0.0599(3) Uani 0.532(5) 1 d . . P B 2
F19A F 1.0067(6) 1.0065(6) 0.35736(16) 0.0599(3) Uani 0.514(5) 1 d . . P C 2
F20A F 0.8973(4) 1.0589(5) 0.32589(16) 0.0599(3) Uani 0.514(5) 1 d . . P C 2
F21A F 0.9549(4) 1.1498(5) 0.37250(18) 0.0599(3) Uani 0.514(5) 1 d . . P C 2
F22A F 0.6475(4) 1.0199(4) 0.46096(15) 0.0599(3) Uani 0.577(4) 1 d . . P D 2
F23A F 0.7565(4) 1.1255(4) 0.47292(14) 0.0599(3) Uani 0.577(4) 1 d . . P D 2
F24A F 0.6573(4) 1.1484(5) 0.42492(13) 0.0599(3) Uani 0.577(4) 1 d . . P D 2
O1 O 0.22591(16) 0.1937(2) 0.37823(7) 0.0374(6) Uani 1 1 d . . . . .
O2 O 0.33786(15) 0.21646(19) 0.26521(6) 0.0303(4) Uani 1 1 d . . . . .
C2 C 0.2107(2) 0.2045(2) 0.33982(8) 0.0263(6) Uani 1 1 d . . . . .
C11 C 0.3197(3) 0.0548(3) 0.42487(10) 0.0389(7) Uani 1 1 d . . . . .
C12 C 0.4040(4) 0.0384(5) 0.45517(16) 0.0679(13) Uani 1 1 d . . . . .
H12A H 0.404914 -0.032823 0.463920 0.102 Uiso 1 1 calc R U . . .
H12B H 0.400948 0.085307 0.475656 0.102 Uiso 1 1 calc R U . . .
H12C H 0.459869 0.052138 0.445214 0.102 Uiso 1 1 calc R U . . .
C13 C 0.2325(3) 0.0432(3) 0.44192(13) 0.0514(10) Uani 1 1 d . . . . .
H13A H 0.225715 -0.028675 0.448904 0.077 Uiso 1 1 calc R U . . .
H13B H 0.178952 0.064027 0.423936 0.077 Uiso 1 1 calc R U . . .
H13C H 0.237487 0.086972 0.463773 0.077 Uiso 1 1 calc R U . . .
C14 C 0.3170(4) -0.0244(3) 0.39474(15) 0.0652(14) Uani 1 1 d . . . . .
H14A H 0.305833 -0.092592 0.404349 0.098 Uiso 1 1 calc R U . . .
H14B H 0.375792 -0.024627 0.386056 0.098 Uiso 1 1 calc R U . . .
H14C H 0.267742 -0.007396 0.374282 0.098 Uiso 1 1 calc R U . . .
C15 C 0.3589(3) 0.0795(3) 0.21071(9) 0.0377(7) Uani 1 1 d . . . . .
C16 C 0.2826(3) 0.0210(3) 0.22551(13) 0.0492(9) Uani 1 1 d . . . . .
H16A H 0.281441 -0.050717 0.217249 0.074 Uiso 1 1 calc R U . . .
H16B H 0.223351 0.053270 0.216248 0.074 Uiso 1 1 calc R U . . .
H16C H 0.294577 0.023091 0.252427 0.074 Uiso 1 1 calc R U . . .
C17 C 0.3442(4) 0.0649(4) 0.16878(11) 0.0566(11) Uani 1 1 d . . . . .
H17A H 0.346499 -0.008534 0.163061 0.085 Uiso 1 1 calc R U . . .
H17B H 0.392471 0.101171 0.158893 0.085 Uiso 1 1 calc R U . . .
H17C H 0.284303 0.092761 0.157689 0.085 Uiso 1 1 calc R U . . .
C18 C 0.4512(3) 0.0341(3) 0.22865(11) 0.0430(8) Uani 1 1 d . . . . .
H18A H 0.450483 -0.040443 0.224826 0.064 Uiso 1 1 calc R U . . .
H18B H 0.461957 0.048903 0.255058 0.064 Uiso 1 1 calc R U . . .
H18C H 0.500127 0.064911 0.217555 0.064 Uiso 1 1 calc R U . . .
C19 C 0.4489(3) 0.2944(3) 0.22286(10) 0.0367(7) Uani 1 1 d . . . . .
C20 C 0.4201(3) 0.4078(3) 0.22575(13) 0.0500(9) Uani 1 1 d . . . . .
H20A H 0.474622 0.451802 0.228811 0.075 Uiso 1 1 calc R U . . .
H20B H 0.389387 0.416153 0.246972 0.075 Uiso 1 1 calc R U . . .
H20C H 0.378133 0.427556 0.203298 0.075 Uiso 1 1 calc R U . . .
C21 C 0.4871(3) 0.2805(3) 0.18701(11) 0.0470(9) Uani 1 1 d . . . . .
H21A H 0.539094 0.327109 0.187080 0.071 Uiso 1 1 calc R U . . .
H21B H 0.439148 0.296214 0.165935 0.071 Uiso 1 1 calc R U . . .
H21C H 0.507538 0.209273 0.185228 0.071 Uiso 1 1 calc R U . . .
C22 C 0.5241(3) 0.2694(4) 0.25567(10) 0.0436(8) Uani 1 1 d . . . . .
H22A H 0.576996 0.314258 0.255186 0.065 Uiso 1 1 calc R U . . .
H22B H 0.542725 0.197454 0.254269 0.065 Uiso 1 1 calc R U . . .
H22C H 0.500712 0.280619 0.278564 0.065 Uiso 1 1 calc R U . . .
C23 C 0.4886(2) 0.3379(3) 0.35162(8) 0.0301(6) Uani 1 1 d . . . . .
C24 C 0.5800(2) 0.3498(3) 0.36785(10) 0.0409(8) Uani 1 1 d . . . . .
H24 H 0.612143 0.294592 0.381162 0.049 Uiso 1 1 calc R U . . .
C3 C 0.1200(2) 0.2130(3) 0.32301(10) 0.0343(7) Uani 1 1 d . . . . .
H3 H 0.071979 0.213548 0.336988 0.041 Uiso 1 1 calc R U . . .
C25 C 0.6242(3) 0.4428(4) 0.36452(12) 0.0536(10) Uani 1 1 d . . . . .
H25 H 0.686665 0.450952 0.375576 0.064 Uiso 1 1 calc R U . . .
C26 C 0.5781(3) 0.5228(4) 0.34535(12) 0.0566(11) Uani 1 1 d . . . . .
H26 H 0.608826 0.585926 0.343108 0.068 Uiso 1 1 calc R U . . .
C27 C 0.4879(4) 0.5121(3) 0.32941(13) 0.0573(11) Uani 1 1 d . . . . .
H27 H 0.456308 0.567873 0.316204 0.069 Uiso 1 1 calc R U . . .
C28 C 0.4424(3) 0.4196(3) 0.33254(10) 0.0398(7) Uani 1 1 d . . . . .
H28 H 0.379737 0.412524 0.321613 0.048 Uiso 1 1 calc R U . . .
C29 C 0.4946(2) 0.0672(3) 0.33676(8) 0.0294(6) Uani 1 1 d . . . . .
C30 C 0.4510(3) -0.0256(3) 0.32603(9) 0.0381(7) Uani 1 1 d . . . . .
H30 H 0.387892 -0.033916 0.327161 0.046 Uiso 1 1 calc R U . . .
C31 C 0.4992(4) -0.1059(3) 0.31373(11) 0.0528(10) Uani 1 1 d . . . . .
H31 H 0.469761 -0.169706 0.307125 0.063 Uiso 1 1 calc R U . . .
C32 C 0.5894(4) -0.0928(4) 0.31115(13) 0.0645(12) Uani 1 1 d . . . . .
H32 H 0.622211 -0.148059 0.302774 0.077 Uiso 1 1 calc R U . . .
C33 C 0.6339(3) 0.0002(5) 0.32056(14) 0.0672(14) Uani 1 1 d . . . . .
H33 H 0.696155 0.008680 0.318072 0.081 Uiso 1 1 calc R U . . .
C34 C 0.5863(2) 0.0812(4) 0.33376(11) 0.0490(10) Uani 1 1 d . . . . .
H34 H 0.616058 0.144720 0.340569 0.059 Uiso 1 1 calc R U . . .
C35 C 0.81965(17) 0.6588(2) 0.37001(7) 0.0213(5) Uani 1 1 d . . . . .
C36 C 0.85717(19) 0.5599(2) 0.36975(8) 0.0249(5) Uani 1 1 d . . . . .
H36 H 0.886899 0.530711 0.392287 0.030 Uiso 1 1 calc R U . . .
C37 C 0.8523(2) 0.5031(2) 0.33763(9) 0.0308(6) Uani 1 1 d . . . . .
C38 C 0.8107(2) 0.5427(3) 0.30398(9) 0.0341(7) Uani 1 1 d . . . . .
H38 H 0.807351 0.503675 0.282052 0.041 Uiso 1 1 calc R U . . .
C39 C 0.7744(2) 0.6407(3) 0.30331(8) 0.0324(6) Uani 1 1 d . . . . .
C40 C 0.7784(2) 0.6973(2) 0.33553(8) 0.0262(6) Uani 1 1 d . . . . .
H40 H 0.752276 0.764237 0.334156 0.031 Uiso 1 1 calc R U . . .
C41 C 0.8895(3) 0.3954(3) 0.34009(11) 0.0418(8) Uani 1 1 d . . . . .
C42 C 0.7277(3) 0.6867(4) 0.26759(10) 0.0458(9) Uani 1 1 d . . . . .
C43 C 0.72763(18) 0.6691(2) 0.42348(7) 0.0209(5) Uani 1 1 d . . . . .
C44 C 0.73395(18) 0.5809(2) 0.44525(7) 0.0221(5) Uani 1 1 d . . . . .
H44 H 0.792054 0.549073 0.452358 0.026 Uiso 1 1 calc R U . . .
C45 C 0.65776(19) 0.5377(2) 0.45693(8) 0.0239(5) Uani 1 1 d . . . . .
C46 C 0.5715(2) 0.5795(2) 0.44661(8) 0.0266(5) Uani 1 1 d . . . . .
H46 H 0.519786 0.550542 0.454769 0.032 Uiso 1 1 calc R U . . .
C47 C 0.56298(19) 0.6653(2) 0.42390(9) 0.0275(6) Uani 1 1 d . . . . .
C48 C 0.6388(2) 0.7090(2) 0.41266(8) 0.0245(5) Uani 1 1 d . . . . .
H48 H 0.630437 0.767759 0.397158 0.029 Uiso 1 1 calc R U . . .
C49 C 0.6713(2) 0.4453(2) 0.48130(9) 0.0310(6) Uani 1 1 d . . . . .
C50 C 0.4700(2) 0.7129(3) 0.41343(12) 0.0442(8) Uani 1 1 d . . . . .
C51 C 0.91327(19) 0.7017(2) 0.43772(7) 0.0208(5) Uani 1 1 d . . . . .
C52 C 0.99671(19) 0.7068(2) 0.42461(8) 0.0224(5) Uani 1 1 d . . . . .
H52 H 0.995399 0.710426 0.398853 0.027 Uiso 1 1 calc R U . . .
C53 C 1.08079(19) 0.7068(2) 0.44802(8) 0.0243(5) Uani 1 1 d . . . . .
C54 C 1.0863(2) 0.6976(2) 0.48565(8) 0.0287(6) Uani 1 1 d . . . . .
H54 H 1.143755 0.696878 0.501743 0.034 Uiso 1 1 calc R U . . .
C55 C 1.0052(2) 0.6894(3) 0.49898(9) 0.0316(6) Uani 1 1 d . . . . .
C56 C 0.9209(2) 0.6934(2) 0.47579(8) 0.0263(6) Uani 1 1 d . . . . .
H56 H 0.866648 0.690334 0.486127 0.032 Uiso 1 1 calc R U . . .
C57 C 1.1667(2) 0.7162(3) 0.43193(9) 0.0316(6) Uani 1 1 d . . . . .
C58 C 1.0095(3) 0.6754(4) 0.53964(10) 0.0475(9) Uani 1 1 d . . . . .
C59 C 0.80932(18) 0.8436(2) 0.40402(7) 0.0215(5) Uani 1 1 d . . . . .
C60 C 0.8626(2) 0.8960(2) 0.38213(8) 0.0265(5) Uani 1 1 d . . . . .
H60 H 0.897462 0.856972 0.367784 0.032 Uiso 1 1 calc R U . . .
C61 C 0.8663(2) 1.0023(2) 0.38060(9) 0.0326(6) Uani 1 1 d . . . . .
C62 C 0.8155(2) 1.0630(2) 0.40035(9) 0.0320(6) Uani 1 1 d . . . . .
H62 H 0.817139 1.135883 0.399013 0.038 Uiso 1 1 calc R U . . .
C63 C 0.7621(2) 1.0130(2) 0.42219(8) 0.0288(6) Uani 1 1 d . . . . .
C64 C 0.7599(2) 0.9068(2) 0.42445(8) 0.0247(5) Uani 1 1 d . . . . .
H64 H 0.723842 0.875664 0.440288 0.030 Uiso 1 1 calc R U . . .
C65 C 0.9284(3) 1.0518(3) 0.35805(13) 0.0482(9) Uani 1 1 d . . . . .
C66 C 0.7062(3) 1.0770(3) 0.44406(10) 0.0388(7) Uani 1 1 d . . . . .
C67 C 0.0441(15) 0.013(2) 0.5047(5) 0.073(7) Uani 0.25 1 d . . P . .
H67A H 0.071085 0.082095 0.502371 0.087 Uiso 0.25 1 calc R U P . .
H67B H 0.095131 -0.030411 0.516890 0.087 Uiso 0.25 1 calc R U P . .
B1 B 0.2430(3) 0.2780(4) 0.18856(11) 0.0438(9) Uani 1 1 d . . . . .
H1 H 0.183(4) 0.215(4) 0.1848(15) 0.066 Uiso 1 1 d . U . . .
H2 H 0.275(4) 0.290(4) 0.1650(16) 0.066 Uiso 1 1 d . U . . .
H6 H 0.235(4) 0.355(4) 0.2015(15) 0.066 Uiso 1 1 d . U . . .
B2 B 0.8166(2) 0.7180(2) 0.40895(8) 0.0195(5) Uani 1 1 d . . . . .
C4 C 0.1017(2) 0.2208(3) 0.28516(10) 0.0382(7) Uani 1 1 d . . . . .
H4 H 0.039902 0.226326 0.272954 0.046 Uiso 1 1 calc R U . . .
C5 C 0.1718(2) 0.2206(3) 0.26437(10) 0.0367(7) Uani 1 1 d . . . . .
H5 H 0.157850 0.224615 0.238323 0.044 Uiso 1 1 calc R U . . .
C6 C 0.2617(2) 0.2145(2) 0.28223(8) 0.0256(5) Uani 1 1 d . . . . .
C7 C 0.3363(3) 0.2940(3) 0.43376(11) 0.0428(8) Uani 1 1 d . . . . .
C8 C 0.3060(5) 0.3874(3) 0.40879(16) 0.0717(15) Uani 1 1 d . . . . .
H8A H 0.324991 0.450956 0.422229 0.108 Uiso 1 1 calc R U . . .
H8B H 0.239238 0.386773 0.401422 0.108 Uiso 1 1 calc R U . . .
H8C H 0.334663 0.383693 0.386858 0.108 Uiso 1 1 calc R U . . .
C9 C 0.4354(4) 0.3069(5) 0.45138(16) 0.0721(16) Uani 1 1 d . . . . .
H9A H 0.442081 0.368600 0.466824 0.108 Uiso 1 1 calc R U . . .
H9B H 0.473047 0.313824 0.432217 0.108 Uiso 1 1 calc R U . . .
H9C H 0.455496 0.246525 0.466557 0.108 Uiso 1 1 calc R U . . .
C10 C 0.2726(4) 0.2873(4) 0.46167(15) 0.0654(15) Uani 1 1 d . . . . .
H10A H 0.274311 0.352318 0.475196 0.098 Uiso 1 1 calc R U . . .
H10B H 0.292310 0.231137 0.478903 0.098 Uiso 1 1 calc R U . . .
H10C H 0.209900 0.274261 0.448898 0.098 Uiso 1 1 calc R U . . .

loop_
_atom_site_aniso_label
_atom_site_aniso_U_11
_atom_site_aniso_U_22
_atom_site_aniso_U_33
_atom_site_aniso_U_23
_atom_site_aniso_U_13
_atom_site_aniso_U_12
Sn1 0.01894(11) 0.02681(11) 0.02224(11) -0.00273(6) 0.00615(7) -0.00233(6)
Cl1 0.0698(13) 0.0621(13) 0.0462(10) -0.0088(9) 0.0302(10) 0.0021(10)
P1 0.0271(4) 0.0291(4) 0.0225(3) -0.0033(3) 0.0097(3) -0.0031(3)
P2 0.0335(4) 0.0340(4) 0.0209(3) 0.0031(3) 0.0068(3) 0.0021(3)
F1 0.101(2) 0.0345(13) 0.127(3) 0.0116(16) 0.060(2) 0.0155(14)
F2 0.104(2) 0.0477(14) 0.0552(15) -0.0215(12) 0.0157(15) 0.0267(15)
F3 0.0715(18) 0.0519(16) 0.094(2) -0.0231(15) -0.0133(16) 0.0336(14)
F4 0.0381(13) 0.091(2) 0.0611(17) 0.0085(14) -0.0164(11) 0.0053(12)
F5 0.105(2) 0.111(3) 0.0252(11) -0.0126(13) -0.0012(13) 0.053(2)
F6 0.0622(16) 0.0732(17) 0.0351(12) 0.0176(11) 0.0047(11) 0.0125(13)
F7 0.0465(12) 0.0406(11) 0.0459(12) 0.0172(9) -0.0051(9) -0.0010(9)
F8 0.0466(12) 0.0575(14) 0.0607(14) 0.0304(12) 0.0255(11) 0.0037(10)
F9 0.095(2) 0.0224(9) 0.0508(13) 0.0003(9) 0.0121(13) 0.0038(11)
C1 0.0207(12) 0.0233(12) 0.0248(12) -0.0015(9) 0.0057(10) -0.0013(9)
F13 0.0319(11) 0.0859(18) 0.0461(12) 0.0339(12) 0.0092(9) -0.0045(11)
F14 0.0354(10) 0.0634(14) 0.0492(12) -0.0129(11) 0.0186(9) 0.0037(10)
F15 0.0234(9) 0.0599(14) 0.0397(11) 0.0016(10) 0.0027(8) -0.0109(9)
F10 0.032(3) 0.116(5) 0.092(4) 0.070(3) 0.011(2) 0.026(2)
F11 0.066(3) 0.101(4) 0.086(3) 0.014(3) 0.035(2) 0.052(3)
F12 0.0241(14) 0.069(3) 0.142(6) 0.027(3) -0.009(2) -0.0066(16)
F16 0.0715(8) 0.0634(8) 0.0517(7) 0.0015(7) 0.0301(6) 0.0040(7)
F17 0.0715(8) 0.0634(8) 0.0517(7) 0.0015(7) 0.0301(6) 0.0040(7)
F18 0.0715(8) 0.0634(8) 0.0517(7) 0.0015(7) 0.0301(6) 0.0040(7)
F19 0.0715(8) 0.0634(8) 0.0517(7) 0.0015(7) 0.0301(6) 0.0040(7)
F20 0.0715(8) 0.0634(8) 0.0517(7) 0.0015(7) 0.0301(6) 0.0040(7)
F21 0.0715(8) 0.0634(8) 0.0517(7) 0.0015(7) 0.0301(6) 0.0040(7)
F22 0.0715(8) 0.0634(8) 0.0517(7) 0.0015(7) 0.0301(6) 0.0040(7)
F23 0.0715(8) 0.0634(8) 0.0517(7) 0.0015(7) 0.0301(6) 0.0040(7)
F24 0.0715(8) 0.0634(8) 0.0517(7) 0.0015(7) 0.0301(6) 0.0040(7)
F10A 0.029(11) 0.047(9) 0.061(7) 0.019(6) 0.003(6) 0.000(7)
F11A 0.040(9) 0.057(7) 0.083(10) 0.007(6) 0.013(7) 0.019(5)
F12A 0.023(5) 0.068(9) 0.081(13) 0.030(8) 0.017(7) 0.007(5)
F16A 0.0715(8) 0.0634(8) 0.0517(7) 0.0015(7) 0.0301(6) 0.0040(7)
F17A 0.0715(8) 0.0634(8) 0.0517(7) 0.0015(7) 0.0301(6) 0.0040(7)
F18A 0.0715(8) 0.0634(8) 0.0517(7) 0.0015(7) 0.0301(6) 0.0040(7)
F19A 0.0715(8) 0.0634(8) 0.0517(7) 0.0015(7) 0.0301(6) 0.0040(7)
F20A 0.0715(8) 0.0634(8) 0.0517(7) 0.0015(7) 0.0301(6) 0.0040(7)
F21A 0.0715(8) 0.0634(8) 0.0517(7) 0.0015(7) 0.0301(6) 0.0040(7)
F22A 0.0715(8) 0.0634(8) 0.0517(7) 0.0015(7) 0.0301(6) 0.0040(7)
F23A 0.0715(8) 0.0634(8) 0.0517(7) 0.0015(7) 0.0301(6) 0.0040(7)
F24A 0.0715(8) 0.0634(8) 0.0517(7) 0.0015(7) 0.0301(6) 0.0040(7)
O1 0.0267(11) 0.0605(16) 0.0277(11) 0.0020(10) 0.0127(9) 0.0028(10)
O2 0.0242(10) 0.0462(13) 0.0217(9) 0.0015(9) 0.0072(8) -0.0024(9)
C2 0.0229(13) 0.0311(14) 0.0267(13) 0.0010(10) 0.0090(10) -0.0010(10)
C11 0.0449(18) 0.0342(16) 0.0415(17) 0.0063(13) 0.0183(14) -0.0004(13)
C12 0.060(3) 0.075(3) 0.069(3) 0.025(3) 0.010(2) 0.012(2)
C13 0.064(2) 0.044(2) 0.055(2) 0.0092(18) 0.034(2) -0.0046(18)
C14 0.106(4) 0.0337(19) 0.069(3) -0.0044(18) 0.051(3) -0.013(2)
C15 0.0470(18) 0.0348(16) 0.0308(15) -0.0011(12) 0.0057(13) 0.0022(14)
C16 0.051(2) 0.0361(18) 0.060(2) -0.0011(17) 0.0073(18) -0.0053(16)
C17 0.081(3) 0.055(2) 0.0318(18) -0.0124(16) 0.0034(18) 0.010(2)
C18 0.050(2) 0.0395(18) 0.0405(18) 0.0038(15) 0.0116(15) 0.0091(15)
C19 0.0412(17) 0.0387(17) 0.0344(16) 0.0028(13) 0.0185(14) -0.0037(13)
C20 0.061(2) 0.0405(19) 0.055(2) -0.0001(17) 0.0268(19) -0.0059(17)
C21 0.057(2) 0.051(2) 0.0396(19) 0.0060(16) 0.0285(17) 0.0002(18)
C22 0.0347(17) 0.061(2) 0.0377(17) -0.0019(16) 0.0148(14) -0.0094(16)
C23 0.0295(14) 0.0344(15) 0.0282(14) -0.0063(11) 0.0102(11) -0.0111(11)
C24 0.0304(15) 0.056(2) 0.0368(17) -0.0146(15) 0.0083(13) -0.0141(14)
C3 0.0210(13) 0.0413(17) 0.0425(17) 0.0045(13) 0.0105(12) -0.0009(12)
C25 0.046(2) 0.071(3) 0.048(2) -0.0265(18) 0.0211(16) -0.0351(18)
C26 0.073(3) 0.054(2) 0.048(2) -0.0158(17) 0.0264(19) -0.039(2)
C27 0.080(3) 0.040(2) 0.053(2) -0.0029(17) 0.015(2) -0.0226(19)
C28 0.0455(18) 0.0337(16) 0.0394(17) -0.0024(13) 0.0055(14) -0.0106(14)
C29 0.0273(13) 0.0365(15) 0.0243(13) 0.0007(11) 0.0047(10) 0.0088(11)
C30 0.0514(19) 0.0338(16) 0.0317(16) -0.0001(12) 0.0145(14) 0.0028(14)
C31 0.081(3) 0.0374(19) 0.0393(19) -0.0015(15) 0.0079(18) 0.0198(18)
C32 0.069(3) 0.073(3) 0.047(2) -0.010(2) -0.0035(19) 0.043(2)
C33 0.0338(19) 0.106(4) 0.059(3) -0.019(3) 0.0015(17) 0.030(2)
C34 0.0236(15) 0.077(3) 0.046(2) -0.0135(19) 0.0032(13) 0.0078(16)
C35 0.0176(11) 0.0241(12) 0.0226(11) -0.0018(9) 0.0048(9) -0.0005(9)
C36 0.0251(12) 0.0241(12) 0.0256(12) -0.0026(10) 0.0052(10) 0.0010(10)
C37 0.0299(14) 0.0292(14) 0.0345(15) -0.0085(11) 0.0085(11) 0.0029(11)
C38 0.0318(15) 0.0409(16) 0.0288(14) -0.0129(12) 0.0031(11) 0.0028(12)
C39 0.0265(14) 0.0447(17) 0.0248(13) -0.0049(12) 0.0012(11) 0.0064(12)
C40 0.0228(13) 0.0305(14) 0.0246(13) -0.0017(10) 0.0026(10) 0.0044(10)
C41 0.051(2) 0.0310(16) 0.0438(18) -0.0103(13) 0.0109(15) 0.0111(14)
C42 0.0426(19) 0.067(2) 0.0248(15) -0.0074(14) -0.0033(13) 0.0165(16)
C43 0.0208(11) 0.0203(11) 0.0222(11) -0.0013(9) 0.0059(9) 0.0001(9)
C44 0.0204(11) 0.0220(12) 0.0245(12) -0.0001(9) 0.0059(9) 0.0010(9)
C45 0.0259(12) 0.0207(12) 0.0258(12) 0.0007(10) 0.0069(10) -0.0002(9)
C46 0.0233(12) 0.0278(13) 0.0306(14) 0.0007(11) 0.0097(10) -0.0009(10)
C47 0.0204(12) 0.0290(13) 0.0338(14) 0.0038(11) 0.0070(10) 0.0028(10)
C48 0.0233(12) 0.0236(12) 0.0271(13) 0.0039(10) 0.0060(10) 0.0019(10)
C49 0.0335(14) 0.0259(13) 0.0350(15) 0.0053(11) 0.0095(12) -0.0015(11)
C50 0.0245(14) 0.0494(19) 0.061(2) 0.0193(16) 0.0127(14) 0.0092(13)
C51 0.0205(11) 0.0205(12) 0.0214(12) -0.0002(9) 0.0043(9) 0.0003(9)
C52 0.0216(12) 0.0254(12) 0.0205(12) 0.0018(9) 0.0042(9) -0.0001(9)
C53 0.0215(12) 0.0266(13) 0.0249(13) 0.0015(10) 0.0042(10) 0.0003(9)
C54 0.0241(13) 0.0375(16) 0.0234(13) 0.0009(11) 0.0015(10) 0.0001(11)
C55 0.0286(14) 0.0439(18) 0.0227(13) 0.0000(11) 0.0053(10) 0.0008(12)
C56 0.0236(13) 0.0334(15) 0.0231(13) -0.0023(10) 0.0073(10) -0.0008(10)
C57 0.0227(13) 0.0445(17) 0.0274(14) 0.0046(12) 0.0041(11) -0.0024(12)
C58 0.0395(17) 0.080(2) 0.0236(15) 0.0012(15) 0.0062(12) -0.0001(16)
C59 0.0217(11) 0.0211(11) 0.0222(12) 0.0005(9) 0.0049(9) 0.0008(9)
C60 0.0276(13) 0.0226(12) 0.0312(14) 0.0010(10) 0.0107(11) 0.0030(10)
C61 0.0349(15) 0.0262(14) 0.0396(16) 0.0053(12) 0.0140(13) 0.0021(11)
C62 0.0364(15) 0.0205(13) 0.0404(16) 0.0014(11) 0.0101(13) 0.0026(11)
C63 0.0329(14) 0.0242(13) 0.0298(14) -0.0028(10) 0.0071(11) 0.0016(11)
C64 0.0281(13) 0.0224(12) 0.0245(12) -0.0013(10) 0.0072(10) 0.0002(10)
C65 0.056(2) 0.0344(17) 0.063(2) 0.0127(15) 0.0340(17) 0.0019(14)
C66 0.0521(18) 0.0289(14) 0.0387(16) -0.0041(12) 0.0172(14) 0.0084(13)
C67 0.078(13) 0.109(17) 0.036(7) -0.038(8) 0.027(7) -0.062(13)
B1 0.048(2) 0.054(2) 0.0286(18) 0.0110(17) 0.0046(16) 0.0128(19)
B2 0.0188(12) 0.0201(12) 0.0202(12) 0.0004(10) 0.0053(10) 0.0006(10)
C4 0.0205(13) 0.052(2) 0.0416(17) 0.0061(15) 0.0031(12) -0.0034(13)
C5 0.0248(14) 0.053(2) 0.0311(15) 0.0043(14) 0.0020(11) -0.0043(13)
C6 0.0220(12) 0.0294(13) 0.0262(13) 0.0007(10) 0.0063(10) -0.0035(10)
C7 0.054(2) 0.0406(18) 0.0402(18) -0.0174(14) 0.0269(16) -0.0134(15)
C8 0.118(4) 0.035(2) 0.076(3) -0.008(2) 0.053(3) 0.004(2)
C9 0.073(3) 0.087(4) 0.059(3) -0.034(3) 0.021(2) -0.037(3)
C10 0.089(3) 0.054(2) 0.069(3) -0.032(2) 0.059(3) -0.028(2)

loop_
_atom_type_symbol
_atom_type_description
_atom_type_scat_dispersion_real
_atom_type_scat_dispersion_imag
_atom_type_scat_source
C C 0.0033 0.0016 'International Tables Vol C Tables 4.2.6.8 and 6.1.1.4'
H H 0.0000 0.0000 'International Tables Vol C Tables 4.2.6.8 and 6.1.1.4'
B B 0.0013 0.0007 'International Tables Vol C Tables 4.2.6.8 and 6.1.1.4'
Cl Cl 0.1484 0.1585 'International Tables Vol C Tables 4.2.6.8 and 6.1.1.4'
F F 0.0171 0.0103 'International Tables Vol C Tables 4.2.6.8 and 6.1.1.4'
O O 0.0106 0.0060 'International Tables Vol C Tables 4.2.6.8 and 6.1.1.4'
P P 0.1023 0.0942 'International Tables Vol C Tables 4.2.6.8 and 6.1.1.4'
Sn Sn -0.6537 1.4246 'International Tables Vol C Tables 4.2.6.8 and 6.1.1.4'

loop_
_geom_angle_atom_site_label_1
_geom_angle_atom_site_label_2
_geom_angle_atom_site_label_3
_geom_angle
_geom_angle_site_symmetry_1
_geom_angle_site_symmetry_3
_geom_angle_publ_flag
C1 Sn1 C29 114.99(11) . . ?
C1 Sn1 C23 111.63(12) . . ?
C29 Sn1 C23 114.49(13) . . ?
C1 Sn1 P1 79.33(8) . . ?
C29 Sn1 P1 120.04(9) . . ?
C23 Sn1 P1 111.54(8) . . ?
C67 Cl1 C67 48.9(12) . 3_556 ?
O1 P1 C7 104.13(18) . . ?
O1 P1 C11 103.01(16) . . ?
C7 P1 C11 116.57(18) . . ?
O1 P1 Sn1 96.99(9) . . ?
C7 P1 Sn1 114.30(12) . . ?
C11 P1 Sn1 117.70(12) . . ?
O2 P2 C19 99.04(14) . . ?
O2 P2 C15 103.42(14) . . ?
C19 P2 C15 113.63(17) . . ?
O2 P2 B1 116.88(16) . . ?
C19 P2 B1 110.8(2) . . ?
C15 P2 B1 112.4(2) . . ?
C2 C1 C6 117.5(3) . . ?
C2 C1 Sn1 118.7(2) . . ?
C6 C1 Sn1 123.9(2) . . ?
C2 O1 P1 123.76(19) . . ?
C6 O2 P2 129.6(2) . . ?
C3 C2 C1 123.1(3) . . ?
C3 C2 O1 115.7(3) . . ?
C1 C2 O1 121.2(3) . . ?
C14 C11 C12 110.7(4) . . ?
C14 C11 C13 108.6(4) . . ?
C12 C11 C13 108.7(4) . . ?
C14 C11 P1 106.5(3) . . ?
C12 C11 P1 110.2(3) . . ?
C13 C11 P1 112.0(3) . . ?
C18 C15 C17 110.3(3) . . ?
C18 C15 C16 108.2(3) . . ?
C17 C15 C16 108.3(4) . . ?
C18 C15 P2 114.5(3) . . ?
C17 C15 P2 109.1(3) . . ?
C16 C15 P2 106.2(3) . . ?
C22 C19 C21 109.2(3) . . ?
C22 C19 C20 108.6(3) . . ?
C21 C19 C20 108.6(3) . . ?
C22 C19 P2 113.9(2) . . ?
C21 C19 P2 110.0(3) . . ?
C20 C19 P2 106.4(3) . . ?
C28 C23 C24 119.3(3) . . ?
C28 C23 Sn1 117.6(2) . . ?
C24 C23 Sn1 122.8(3) . . ?
C23 C24 C25 119.8(4) . . ?
C4 C3 C2 117.6(3) . . ?
C26 C25 C24 120.3(4) . . ?
C27 C26 C25 120.4(4) . . ?
C26 C27 C28 120.1(5) . . ?
C23 C28 C27 120.0(4) . . ?
C30 C29 C34 120.0(3) . . ?
C30 C29 Sn1 120.6(2) . . ?
C34 C29 Sn1 118.8(3) . . ?
C31 C30 C29 120.3(4) . . ?
C32 C31 C30 119.7(4) . . ?
C31 C32 C33 121.1(4) . . ?
C32 C33 C34 119.6(4) . . ?
C29 C34 C33 119.1(4) . . ?
C36 C35 C40 115.5(3) . . ?
C36 C35 B2 120.6(2) . . ?
C40 C35 B2 123.6(2) . . ?
C37 C36 C35 122.2(3) . . ?
C38 C37 C36 121.1(3) . . ?
C38 C37 C41 120.1(3) . . ?
C36 C37 C41 118.7(3) . . ?
C39 C38 C37 118.0(3) . . ?
C38 C39 C40 121.0(3) . . ?
C38 C39 C42 120.0(3) . . ?
C40 C39 C42 119.0(3) . . ?
C39 C40 C35 122.2(3) . . ?
F3 C41 F2 106.1(3) . . ?
F3 C41 F1 103.5(4) . . ?
F2 C41 F1 107.8(4) . . ?
F3 C41 C37 113.1(3) . . ?
F2 C41 C37 113.7(3) . . ?
F1 C41 C37 111.9(3) . . ?
F6 C42 F5 105.7(4) . . ?
F6 C42 F4 105.2(3) . . ?
F5 C42 F4 108.0(3) . . ?
F6 C42 C39 113.1(3) . . ?
F5 C42 C39 112.8(3) . . ?
F4 C42 C39 111.5(4) . . ?
C44 C43 C48 115.6(2) . . ?
C44 C43 B2 122.1(2) . . ?
C48 C43 B2 122.1(2) . . ?
C43 C44 C45 122.2(2) . . ?
C46 C45 C44 121.1(3) . . ?
C46 C45 C49 120.2(3) . . ?
C44 C45 C49 118.7(3) . . ?
C45 C46 C47 117.7(3) . . ?
C48 C47 C46 121.2(3) . . ?
C48 C47 C50 120.7(3) . . ?
C46 C47 C50 118.0(3) . . ?
C47 C48 C43 122.1(3) . . ?
F9 C49 F7 105.9(3) . . ?
F9 C49 F8 107.6(3) . . ?
F7 C49 F8 105.2(3) . . ?
F9 C49 C45 113.3(3) . . ?
F7 C49 C45 111.8(3) . . ?
F8 C49 C45 112.5(3) . . ?
F10 C50 F11 110.4(7) . . ?
F10 C50 F12 105.4(6) . . ?
F11 C50 F12 103.4(4) . . ?
F12A C50 F11A 100.5(16) . . ?
F12A C50 F10A 119(2) . . ?
F11A C50 F10A 86(2) . . ?
F12A C50 C47 117.9(12) . . ?
F10 C50 C47 113.1(5) . . ?
F11 C50 C47 111.8(4) . . ?
F12 C50 C47 112.1(4) . . ?
F11A C50 C47 107.8(10) . . ?
F10A C50 C47 117.4(19) . . ?
C56 C51 C52 115.5(3) . . ?
C56 C51 B2 124.7(2) . . ?
C52 C51 B2 119.4(2) . . ?
C53 C52 C51 122.2(3) . . ?
C54 C53 C52 120.9(3) . . ?
C54 C53 C57 120.0(3) . . ?
C52 C53 C57 119.0(3) . . ?
C55 C54 C53 117.7(3) . . ?
C54 C55 C56 121.5(3) . . ?
C54 C55 C58 118.6(3) . . ?
C56 C55 C58 119.8(3) . . ?
C55 C56 C51 122.0(3) . . ?
F15 C57 F13 106.5(3) . . ?
F15 C57 F14 106.4(3) . . ?
F13 C57 F14 106.9(3) . . ?
F15 C57 C53 112.9(3) . . ?
F13 C57 C53 111.7(3) . . ?
F14 C57 C53 112.1(3) . . ?
F16 C58 F18 101.7(5) . . ?
F18A C58 F17A 106.6(5) . . ?
F16 C58 F17 97.5(5) . . ?
F18 C58 F17 116.6(5) . . ?
F18A C58 F16A 115.3(5) . . ?
F17A C58 F16A 98.6(4) . . ?
F16 C58 C55 117.5(5) . . ?
F18 C58 C55 113.2(4) . . ?
F18A C58 C55 113.6(4) . . ?
F17A C58 C55 114.0(4) . . ?
F17 C58 C55 109.5(4) . . ?
F16A C58 C55 107.9(4) . . ?
C60 C59 C64 115.2(3) . . ?
C60 C59 B2 120.9(2) . . ?
C64 C59 B2 123.5(2) . . ?
C61 C60 C59 122.6(3) . . ?
C62 C61 C60 121.2(3) . . ?
C62 C61 C65 119.6(3) . . ?
C60 C61 C65 119.1(3) . . ?
C61 C62 C63 117.3(3) . . ?
C64 C63 C62 121.6(3) . . ?
C64 C63 C66 119.9(3) . . ?
C62 C63 C66 118.5(3) . . ?
C63 C64 C59 122.0(3) . . ?
F20A C65 F19A 101.7(5) . . ?
F21 C65 F19 117.2(6) . . ?
F20A C65 F21A 109.8(5) . . ?
F19A C65 F21A 103.0(5) . . ?
F20A C65 C61 114.8(5) . . ?
F21 C65 C61 117.7(4) . . ?
F19A C65 C61 117.0(4) . . ?
F19 C65 C61 109.6(4) . . ?
F21A C65 C61 109.7(4) . . ?
F21 C65 F20 99.8(5) . . ?
F19 C65 F20 103.5(4) . . ?
C61 C65 F20 107.0(4) . . ?
F22 C66 F23 106.9(5) . . ?
F24A C66 F23A 105.9(4) . . ?
F22 C66 F24 106.1(5) . . ?
F23 C66 F24 105.8(5) . . ?
F24A C66 F22A 107.1(4) . . ?
F23A C66 F22A 101.5(4) . . ?
F22 C66 C63 113.6(4) . . ?
F24A C66 C63 114.0(3) . . ?
F23 C66 C63 111.6(4) . . ?
F23A C66 C63 113.8(4) . . ?
F24 C66 C63 112.2(4) . . ?
F22A C66 C63 113.4(3) . . ?
Cl1 C67 Cl1 131.1(12) . 3_556 ?
C43 B2 C35 104.7(2) . . ?
C43 B2 C51 113.5(2) . . ?
C35 B2 C51 110.7(2) . . ?
C43 B2 C59 112.4(2) . . ?
C35 B2 C59 112.4(2) . . ?
C51 B2 C59 103.5(2) . . ?
C3 C4 C5 121.6(3) . . ?
C6 C5 C4 119.1(3) . . ?
C5 C6 O2 125.2(3) . . ?
C5 C6 C1 121.1(3) . . ?
O2 C6 C1 113.7(2) . . ?
C9 C7 C10 112.9(4) . . ?
C9 C7 C8 109.3(4) . . ?
C10 C7 C8 107.5(4) . . ?
C9 C7 P1 108.9(3) . . ?
C10 C7 P1 112.2(3) . . ?
C8 C7 P1 105.8(3) . . ?

loop_
_geom_bond_atom_site_label_1
_geom_bond_atom_site_label_2
_geom_bond_distance
_geom_bond_site_symmetry_2
_geom_bond_publ_flag
Sn1 C1 2.121(3) . ?
Sn1 C29 2.121(3) . ?
Sn1 C23 2.121(3) . ?
Sn1 P1 2.5826(8) . ?
Cl1 C67 1.575(15) . ?
Cl1 C67 1.650(17) 3_556 ?
P1 O1 1.608(3) . ?
P1 C7 1.839(3) . ?
P1 C11 1.844(4) . ?
P2 O2 1.647(2) . ?
P2 C19 1.849(4) . ?
P2 C15 1.850(4) . ?
P2 B1 1.917(4) . ?
F1 C41 1.326(5) . ?
F2 C41 1.323(4) . ?
F3 C41 1.320(5) . ?
F4 C42 1.339(5) . ?
F5 C42 1.330(4) . ?
F6 C42 1.327(5) . ?
F7 C49 1.338(4) . ?
F8 C49 1.341(4) . ?
F9 C49 1.325(4) . ?
C1 C2 1.390(4) . ?
C1 C6 1.399(4) . ?
F13 C57 1.337(4) . ?
F14 C57 1.338(4) . ?
F15 C57 1.335(4) . ?
F10 C50 1.280(9) . ?
F11 C50 1.333(6) . ?
F12 C50 1.351(6) . ?
F16 C58 1.269(8) . ?
F17 C58 1.370(8) . ?
F18 C58 1.333(8) . ?
F19 C65 1.353(9) . ?
F20 C65 1.547(8) . ?
F21 C65 1.281(8) . ?
F22 C66 1.300(8) . ?
F23 C66 1.327(8) . ?
F24 C66 1.359(8) . ?
F10A C50 1.43(4) . ?
F11A C50 1.36(2) . ?
F12A C50 1.18(2) . ?
F16A C58 1.402(8) . ?
F17A C58 1.336(7) . ?
F18A C58 1.336(7) . ?
F19A C65 1.307(9) . ?
F20A C65 1.200(7) . ?
F21A C65 1.410(8) . ?
F22A C66 1.375(6) . ?
F23A C66 1.346(6) . ?
F24A C66 1.306(6) . ?
O1 C2 1.405(4) . ?
O2 C6 1.386(3) . ?
C2 C3 1.383(4) . ?
C11 C14 1.513(6) . ?
C11 C12 1.540(6) . ?
C11 C13 1.542(5) . ?
C15 C18 1.530(5) . ?
C15 C17 1.538(5) . ?
C15 C16 1.541(6) . ?
C19 C22 1.531(5) . ?
C19 C21 1.541(5) . ?
C19 C20 1.545(5) . ?
C23 C28 1.388(5) . ?
C23 C24 1.391(4) . ?
C24 C25 1.392(6) . ?
C3 C4 1.381(5) . ?
C25 C26 1.372(8) . ?
C26 C27 1.370(7) . ?
C27 C28 1.394(5) . ?
C29 C30 1.394(5) . ?
C29 C34 1.394(5) . ?
C30 C31 1.386(5) . ?
C31 C32 1.368(8) . ?
C32 C33 1.392(8) . ?
C33 C34 1.403(6) . ?
C35 C36 1.403(4) . ?
C35 C40 1.406(4) . ?
C35 B2 1.640(4) . ?
C36 C37 1.389(4) . ?
C37 C38 1.387(5) . ?
C37 C41 1.502(5) . ?
C38 C39 1.382(5) . ?
C39 C40 1.393(4) . ?
C39 C42 1.503(5) . ?
C43 C44 1.396(4) . ?
C43 C48 1.407(4) . ?
C43 B2 1.638(4) . ?
C44 C45 1.396(4) . ?
C45 C46 1.380(4) . ?
C45 C49 1.494(4) . ?
C46 C47 1.389(4) . ?
C47 C48 1.387(4) . ?
C47 C50 1.499(4) . ?
C51 C56 1.396(4) . ?
C51 C52 1.407(4) . ?
C51 B2 1.641(4) . ?
C52 C53 1.387(4) . ?
C53 C54 1.384(4) . ?
C53 C57 1.503(4) . ?
C54 C55 1.381(4) . ?
C55 C56 1.387(4) . ?
C55 C58 1.504(5) . ?
C59 C60 1.402(4) . ?
C59 C64 1.406(4) . ?
C59 B2 1.645(4) . ?
C60 C61 1.385(4) . ?
C61 C62 1.384(4) . ?
C61 C65 1.493(5) . ?
C62 C63 1.388(4) . ?
C63 C64 1.384(4) . ?
C63 C66 1.506(4) . ?
C4 C5 1.397(5) . ?
C5 C6 1.382(4) . ?
C7 C9 1.508(7) . ?
C7 C10 1.519(5) . ?
C7 C8 1.544(7) . ?
